data_7135012
loop_
_publ_author_name
'Sahoo, Rajata Kumar'
'W&#xf6;lper, Christoph'
'M&#xf6;bius, Joost'
'Schulz, Stephan'

_publ_section_title
;
 Synthesis and reactivity of acyclic heterotrinuclear metal complexes.
;
_journal_issue 86
_journal_name_full 'Chemical communications (Cambridge, England)'
_journal_page_first 16774
_journal_page_last 16777
_journal_paper_doi 10.1039/d5cc03627e
_journal_volume 61
_journal_year 2025
_chemical_formula_sum 'C83 H114 Ga2 N4 O2 Zn2'
_chemical_formula_weight 1469.96
_space_group_crystal_system triclinic
_space_group_IT_number 2
_space_group_name_Hall '-P 1'
_space_group_name_H-M_alt 'P -1'
_atom_sites_solution_hydrogens geom
_atom_sites_solution_primary direct
_atom_sites_solution_secondary difmap
_audit_creation_method SHELXL-2017/1
_audit_update_record
;
2025-09-10 deposited with the CCDC.	2025-09-25 downloaded from the CCDC.
;
_cell_angle_alpha 87.7489(17)
_cell_angle_beta 72.9148(18)
_cell_angle_gamma 73.0600(16)
_cell_formula_units_Z 1
_cell_length_a 9.7057(7)
_cell_length_b 14.4604(10)
_cell_length_c 14.9677(10)
_cell_measurement_reflns_used 9604
_cell_measurement_temperature 100(2)
_cell_measurement_theta_max 78.64
_cell_measurement_theta_min 3.09
_cell_volume 1918.4(2)
_computing_cell_refinement 'Bruker APEX3(v2017.3-0)'
_computing_data_collection 'Bruker APEX3(v2017.3-0)'
_computing_data_reduction 'Bruker APEX3(v2017.3-0)'
_computing_molecular_graphics 'ORTEP/PLATON (Spek)'
_computing_publication_material 'BRUKER AXS SHELXTL (c) 2008 / Vers. 2008/4'
_computing_structure_refinement 'SHELXL-2017/1 (Sheldrick, 2017)'
_computing_structure_solution 'Bruker APEX3(v2017.3-0)'
_diffrn_ambient_temperature 100(2)
_diffrn_detector_area_resol_mean 7.3910
_diffrn_measured_fraction_theta_full 0.999
_diffrn_measured_fraction_theta_max 0.982
_diffrn_measurement_device_type 'Bruker D8 Venture (Photon II detector)'
_diffrn_measurement_method 'Data collection strategy APEX 3/Queen'
_diffrn_radiation_monochromator 'multilayer mirror'
_diffrn_radiation_type CuK\a
_diffrn_radiation_wavelength 1.54178
_diffrn_reflns_av_R_equivalents 0.0670
_diffrn_reflns_av_unetI/netI 0.0246
_diffrn_reflns_Laue_measured_fraction_full 0.999
_diffrn_reflns_Laue_measured_fraction_max 0.982
_diffrn_reflns_limit_h_max 12
_diffrn_reflns_limit_h_min -11
_diffrn_reflns_limit_k_max 18
_diffrn_reflns_limit_k_min -18
_diffrn_reflns_limit_l_max 18
_diffrn_reflns_limit_l_min 0
_diffrn_reflns_number 124400
_diffrn_reflns_point_group_measured_fraction_full 0.999
_diffrn_reflns_point_group_measured_fraction_max 0.982
_diffrn_reflns_theta_full 67.679
_diffrn_reflns_theta_max 79.471
_diffrn_reflns_theta_min 3.093
_diffrn_source 'micro-focus sealed tube'
_diffrn_source_type 'INCOATEC I\mS 3.0'
_exptl_absorpt_coefficient_mu 1.866
_exptl_absorpt_correction_T_max 0.75
_exptl_absorpt_correction_T_min 0.50
_exptl_absorpt_correction_type multi-scan
_exptl_absorpt_process_details 'TWINABS, Blessing, Acta Cryst 1995 A51 33-38'
_exptl_crystal_colour 'pale yellow'
_exptl_crystal_density_diffrn 1.272
_exptl_crystal_description tablet
_exptl_crystal_F_000 778
_exptl_crystal_size_max 0.325
_exptl_crystal_size_mid 0.107
_exptl_crystal_size_min 0.089
_refine_diff_density_max 0.420
_refine_diff_density_min -0.574
_refine_diff_density_rms 0.059
_refine_ls_extinction_method none
_refine_ls_goodness_of_fit_ref 1.026
_refine_ls_hydrogen_treatment constr
_refine_ls_matrix_type full
_refine_ls_number_parameters 463
_refine_ls_number_reflns 8186
_refine_ls_number_restraints 75
_refine_ls_restrained_S_all 1.038
_refine_ls_R_factor_all 0.0305
_refine_ls_R_factor_gt 0.0298
_refine_ls_shift/su_max 0.003
_refine_ls_shift/su_mean 0.000
_refine_ls_structure_factor_coef Fsqd
_refine_ls_weighting_details 'w=1/[\s^2^(Fo^2^)+(0.0512P)^2^+0.8436P] where P=(Fo^2^+2Fc^2^)/3'
_refine_ls_weighting_scheme calc
_refine_ls_wR_factor_gt 0.0826
_refine_ls_wR_factor_ref 0.0834
_reflns_Friedel_coverage 0.000
_reflns_number_gt 7873
_reflns_number_total 8186
_reflns_threshold_expression 'I > 2\s(I)'
_cod_data_source_file d5cc03627e2.cif
_cod_data_source_block sah_292_tw4
_cod_depositor_comments 'Adding full bibliography for 7135011--7135020.cif.'
_cod_database_code 7135012
_shelx_shelxl_version_number 2017/1
_shelx_space_group_comment
; 
The symmetry employed for this shelxl refinement is uniquely defined 
by the following loop, which should always be used as a source of 
symmetry information in preference to the above space-group names. 
They are only intended as comments. 
;
_shelx_estimated_absorpt_t_min 0.582
_shelx_estimated_absorpt_t_max 0.852

loop_
_space_group_symop_operation_xyz
'x, y, z'
'-x, -y, -z'

loop_
_atom_site_label
_atom_site_type_symbol
_atom_site_fract_x
_atom_site_fract_y
_atom_site_fract_z
_atom_site_U_iso_or_equiv
_atom_site_adp_type
_atom_site_occupancy
_atom_site_site_symmetry_order
_atom_site_calc_flag
_atom_site_refinement_flags_posn
_atom_site_refinement_flags_adp
_atom_site_refinement_flags_occupancy
_atom_site_disorder_assembly
_atom_site_disorder_group
Ga1 Ga 0.45173(2) 0.30376(2) 0.68724(2) 0.01776(6) Uani 1 1 d . . . . .
Zn1 Zn 0.47812(2) 0.42596(2) 0.57359(2) 0.01997(6) Uani 1 1 d . . . . .
O1 O 0.36014(11) 0.52927(7) 0.51318(7) 0.0234(2) Uani 1 1 d . . . . .
N1 N 0.64243(13) 0.19187(8) 0.65106(8) 0.0194(2) Uani 1 1 d . . . . .
N2 N 0.49715(13) 0.33892(8) 0.80210(8) 0.0198(2) Uani 1 1 d . . . . .
C1 C 0.76557(15) 0.20342(10) 0.66480(9) 0.0212(3) Uani 1 1 d . . . . .
C2 C 0.76283(15) 0.27723(10) 0.72470(10) 0.0237(3) Uani 1 1 d . . . . .
H2 H 0.855658 0.290997 0.716154 0.028 Uiso 1 1 calc R U . . .
C3 C 0.63899(16) 0.33261(10) 0.79540(10) 0.0221(3) Uani 1 1 d . . . . .
C4 C 0.91878(16) 0.13474(11) 0.61667(11) 0.0278(3) Uani 1 1 d . . . . .
H4A H 0.946804 0.146268 0.549669 0.042 Uiso 1 1 calc R U . . .
H4B H 0.915297 0.067847 0.625376 0.042 Uiso 1 1 calc R U . . .
H4C H 0.993629 0.145556 0.643735 0.042 Uiso 1 1 calc R U . . .
C5 C 0.67342(18) 0.38577(12) 0.86754(11) 0.0296(3) Uani 1 1 d . . . . .
H5A H 0.782215 0.376612 0.850440 0.044 Uiso 1 1 calc R U . . .
H5B H 0.640157 0.360127 0.929163 0.044 Uiso 1 1 calc R U . . .
H5C H 0.620165 0.454946 0.869673 0.044 Uiso 1 1 calc R U . . .
C6 C 0.65631(15) 0.10938(9) 0.59402(10) 0.0203(2) Uani 1 1 d . . . . .
C7 C 0.62441(15) 0.02708(10) 0.63781(10) 0.0222(3) Uani 1 1 d . . . . .
C8 C 0.64229(16) -0.05287(10) 0.58133(11) 0.0258(3) Uani 1 1 d . . . . .
H8 H 0.622652 -0.109394 0.609896 0.031 Uiso 1 1 calc R U . . .
C9 C 0.68796(17) -0.05141(10) 0.48474(11) 0.0269(3) Uani 1 1 d . . . . .
H9 H 0.700498 -0.106671 0.447498 0.032 Uiso 1 1 calc R U . . .
C10 C 0.71527(16) 0.03105(10) 0.44268(10) 0.0254(3) Uani 1 1 d . . . . .
H10 H 0.745153 0.032093 0.376342 0.031 Uiso 1 1 calc R U . . .
C11 C 0.69978(15) 0.11287(10) 0.49585(10) 0.0214(3) Uani 1 1 d . . . . .
C12 C 0.57280(17) 0.02347(10) 0.74367(10) 0.0263(3) Uani 1 1 d . . . . .
H12 H 0.523615 0.091683 0.769806 0.032 Uiso 1 1 calc R U . . .
C13 C 0.7059(2) -0.01874(14) 0.78262(13) 0.0420(4) Uani 1 1 d . . . . .
H13A H 0.758509 -0.085264 0.757040 0.063 Uiso 1 1 calc R U . . .
H13B H 0.668993 -0.018669 0.851004 0.063 Uiso 1 1 calc R U . . .
H13C H 0.775680 0.020653 0.764789 0.063 Uiso 1 1 calc R U . . .
C14 C 0.4554(2) -0.03129(14) 0.77671(12) 0.0407(4) Uani 1 1 d . . . . .
H14A H 0.372806 -0.004361 0.749338 0.061 Uiso 1 1 calc R U . . .
H14B H 0.415673 -0.024722 0.845121 0.061 Uiso 1 1 calc R U . . .
H14C H 0.502356 -0.099897 0.756873 0.061 Uiso 1 1 calc R U . . .
C15 C 0.72419(16) 0.20298(10) 0.44636(10) 0.0229(3) Uani 1 1 d . . . . .
H15 H 0.722298 0.250247 0.494032 0.028 Uiso 1 1 calc R U . . .
C16 C 0.87717(17) 0.18187(12) 0.37012(11) 0.0311(3) Uani 1 1 d . . . . .
H16A H 0.876866 0.142254 0.318578 0.047 Uiso 1 1 calc R U . . .
H16B H 0.957698 0.146906 0.396648 0.047 Uiso 1 1 calc R U . . .
H16C H 0.894382 0.242998 0.346585 0.047 Uiso 1 1 calc R U . . .
C17 C 0.59409(17) 0.24940(11) 0.40501(11) 0.0280(3) Uani 1 1 d . . . . .
H17A H 0.603238 0.311689 0.379950 0.042 Uiso 1 1 calc R U . . .
H17B H 0.497725 0.259689 0.454091 0.042 Uiso 1 1 calc R U . . .
H17C H 0.598338 0.206426 0.354618 0.042 Uiso 1 1 calc R U . . .
C18 C 0.38087(15) 0.38057(10) 0.88677(9) 0.0208(3) Uani 1 1 d . . . . .
C19 C 0.34425(17) 0.31989(10) 0.96011(10) 0.0245(3) Uani 1 1 d . . . . .
C20 C 0.23197(18) 0.36102(11) 1.04233(10) 0.0279(3) Uani 1 1 d . . . . .
H20 H 0.207220 0.320966 1.092731 0.033 Uiso 1 1 calc R U . . .
C21 C 0.15596(17) 0.45894(11) 1.05197(10) 0.0277(3) Uani 1 1 d . . . . .
H21 H 0.080073 0.485761 1.108529 0.033 Uiso 1 1 calc R U . . .
C22 C 0.19135(16) 0.51763(10) 0.97847(10) 0.0250(3) Uani 1 1 d . . . . .
H22 H 0.137924 0.584652 0.984984 0.030 Uiso 1 1 calc R U . . .
C23 C 0.30360(16) 0.48038(10) 0.89526(10) 0.0218(3) Uani 1 1 d . . . . .
C24 C 0.4246(2) 0.21195(11) 0.95244(11) 0.0337(3) Uani 1 1 d . . . . .
H24 H 0.485496 0.194206 0.885613 0.040 Uiso 1 1 calc R U . . .
C25 C 0.5335(3) 0.18684(14) 1.01202(16) 0.0529(5) Uani 1 1 d . . . . .
H25A H 0.584729 0.117112 1.005099 0.079 Uiso 1 1 calc R U . . .
H25B H 0.476958 0.205011 1.077888 0.079 Uiso 1 1 calc R U . . .
H25C H 0.608352 0.222327 0.991192 0.079 Uiso 1 1 calc R U . . .
C26 C 0.3133(3) 0.15240(14) 0.97884(14) 0.0505(5) Uani 1 1 d . . . . .
H26A H 0.244794 0.169334 0.940060 0.076 Uiso 1 1 calc R U . . .
H26B H 0.255029 0.166273 1.044968 0.076 Uiso 1 1 calc R U . . .
H26C H 0.368739 0.083355 0.968464 0.076 Uiso 1 1 calc R U . . .
C27 C 0.33703(16) 0.54750(10) 0.81644(10) 0.0242(3) Uani 1 1 d . . . . .
H27 H 0.428467 0.510322 0.766435 0.029 Uiso 1 1 calc R U . . .
C28 C 0.3709(2) 0.63566(11) 0.84880(12) 0.0332(3) Uani 1 1 d . . . . .
H28A H 0.401398 0.673584 0.794817 0.050 Uiso 1 1 calc R U . . .
H28B H 0.452668 0.613766 0.877666 0.050 Uiso 1 1 calc R U . . .
H28C H 0.280393 0.675932 0.894597 0.050 Uiso 1 1 calc R U . . .
C29 C 0.20549(19) 0.57943(12) 0.77402(12) 0.0325(3) Uani 1 1 d . . . . .
H29A H 0.232066 0.617648 0.719566 0.049 Uiso 1 1 calc R U . . .
H29B H 0.115543 0.618848 0.820858 0.049 Uiso 1 1 calc R U . . .
H29C H 0.184872 0.522166 0.754538 0.049 Uiso 1 1 calc R U . . .
C30 C 0.21093(16) 0.54344(10) 0.50993(10) 0.0253(3) Uani 1 1 d . . . . .
H30A H 0.175973 0.606402 0.482858 0.030 Uiso 1 1 calc R U . . .
H30B H 0.143300 0.545411 0.574324 0.030 Uiso 1 1 calc R U . . .
C31 C 0.20213(15) 0.46345(10) 0.45183(10) 0.0241(3) Uani 1 1 d . . . . .
C32 C 0.23439(19) 0.46844(12) 0.35530(12) 0.0324(3) Uani 1 1 d . . . . .
H32 H 0.259147 0.523431 0.326190 0.039 Uiso 1 1 calc R U . . .
C33 C 0.2309(2) 0.39386(15) 0.30067(13) 0.0422(4) Uani 1 1 d . . . . .
H33 H 0.253328 0.398099 0.234710 0.051 Uiso 1 1 calc R U . . .
C34 C 0.1948(2) 0.31357(13) 0.34257(15) 0.0416(4) Uani 1 1 d . . . . .
H34 H 0.192415 0.262569 0.305455 0.050 Uiso 1 1 calc R U . . .
C35 C 0.16227(18) 0.30779(12) 0.43816(15) 0.0385(4) Uani 1 1 d . . . . .
H35 H 0.137230 0.252742 0.466925 0.046 Uiso 1 1 calc R U . . .
C36 C 0.16589(17) 0.38218(11) 0.49294(12) 0.0304(3) Uani 1 1 d . . . . .
H36 H 0.143464 0.377476 0.558855 0.036 Uiso 1 1 calc R U . . .
C37 C 0.27656(16) 0.24989(10) 0.72819(11) 0.0258(3) Uani 1 1 d . . . . .
H37A H 0.264853 0.222405 0.672260 0.031 Uiso 1 1 calc R U . . .
H37B H 0.300041 0.196065 0.769419 0.031 Uiso 1 1 calc R U . . .
C38 C 0.12645(17) 0.32213(12) 0.77994(11) 0.0304(3) Uani 1 1 d . . . . .
H38A H 0.098723 0.374066 0.738728 0.046 Uiso 1 1 calc R U . . .
H38B H 0.135963 0.349722 0.835826 0.046 Uiso 1 1 calc R U . . .
H38C H 0.048238 0.289005 0.798521 0.046 Uiso 1 1 calc R U . . .
C1_1 C 0.0030(5) 0.0268(4) 0.9472(3) 0.0535(10) Uani 0.5 1 d D . P A -1
C2_1 C -0.0448(14) 0.0713(7) 1.0362(5) 0.079(2) Uani 0.5 1 d D . P A -1
H2_1 H -0.084625 0.139786 1.043515 0.095 Uiso 0.5 1 calc R U P A -1
C3_1 C -0.0355(8) 0.0173(6) 1.1160(4) 0.093(2) Uani 0.5 1 d D . P A -1
H3_1 H -0.064381 0.047912 1.176404 0.112 Uiso 0.5 1 calc R U P A -1
C4_1 C 0.0182(15) -0.0835(8) 1.1017(8) 0.118(4) Uani 0.5 1 d D . P A -1
H4_1 H 0.030745 -0.122088 1.153246 0.141 Uiso 0.5 1 calc R U P A -1
C5_1 C 0.0517(8) -0.1259(5) 1.0192(6) 0.098(2) Uani 0.5 1 d D . P A -1
H5_1 H 0.073046 -0.194294 1.014618 0.117 Uiso 0.5 1 calc R U P A -1
C6_1 C 0.0574(15) -0.0756(7) 0.9386(8) 0.117(4) Uani 0.5 1 d D . P A -1
H6_1 H 0.096850 -0.108709 0.878798 0.140 Uiso 0.5 1 calc R U P A -1
C7_1 C 0.0132(11) 0.0652(6) 0.8541(6) 0.0721(17) Uani 0.5 1 d . . P A -1
H7A_1 H 0.034586 0.012149 0.808555 0.108 Uiso 0.5 1 calc R U P A -1
H7B_1 H 0.094369 0.095870 0.836080 0.108 Uiso 0.5 1 calc R U P A -1
H7C_1 H -0.082624 0.113119 0.855374 0.108 Uiso 0.5 1 calc R U P A -1

loop_
_atom_site_aniso_label
_atom_site_aniso_U_11
_atom_site_aniso_U_22
_atom_site_aniso_U_33
_atom_site_aniso_U_23
_atom_site_aniso_U_13
_atom_site_aniso_U_12
Ga1 0.01856(9) 0.01720(9) 0.01589(9) -0.00029(6) -0.00449(7) -0.00327(6)
Zn1 0.02249(10) 0.01827(10) 0.01738(10) 0.00150(7) -0.00596(7) -0.00334(7)
O1 0.0201(4) 0.0249(5) 0.0247(5) 0.0067(4) -0.0083(4) -0.0047(4)
N1 0.0217(5) 0.0168(5) 0.0180(5) -0.0001(4) -0.0061(4) -0.0030(4)
N2 0.0229(5) 0.0185(5) 0.0164(5) 0.0003(4) -0.0049(4) -0.0046(4)
C1 0.0210(6) 0.0199(6) 0.0203(6) 0.0024(5) -0.0054(5) -0.0030(5)
C2 0.0215(6) 0.0257(6) 0.0251(7) -0.0003(5) -0.0082(5) -0.0069(5)
C3 0.0273(7) 0.0199(6) 0.0209(6) 0.0012(5) -0.0100(5) -0.0065(5)
C4 0.0211(6) 0.0289(7) 0.0293(7) -0.0039(6) -0.0065(6) -0.0015(5)
C5 0.0294(7) 0.0332(7) 0.0275(7) -0.0066(6) -0.0108(6) -0.0079(6)
C6 0.0190(6) 0.0177(6) 0.0213(6) -0.0018(5) -0.0053(5) -0.0013(5)
C7 0.0235(6) 0.0180(6) 0.0223(7) 0.0002(5) -0.0061(5) -0.0022(5)
C8 0.0273(7) 0.0181(6) 0.0292(7) -0.0014(5) -0.0063(6) -0.0043(5)
C9 0.0281(7) 0.0207(6) 0.0288(7) -0.0065(5) -0.0067(6) -0.0033(5)
C10 0.0247(6) 0.0258(7) 0.0219(7) -0.0044(5) -0.0046(5) -0.0030(5)
C11 0.0192(6) 0.0205(6) 0.0211(6) -0.0009(5) -0.0043(5) -0.0023(5)
C12 0.0341(7) 0.0202(6) 0.0228(7) 0.0025(5) -0.0074(6) -0.0064(5)
C13 0.0477(10) 0.0450(10) 0.0308(8) 0.0069(7) -0.0177(8) -0.0042(8)
C14 0.0561(11) 0.0423(9) 0.0256(8) 0.0037(7) -0.0034(7) -0.0265(8)
C15 0.0243(6) 0.0228(6) 0.0188(6) 0.0006(5) -0.0038(5) -0.0052(5)
C16 0.0273(7) 0.0326(8) 0.0271(7) 0.0026(6) -0.0005(6) -0.0072(6)
C17 0.0299(7) 0.0271(7) 0.0256(7) 0.0035(5) -0.0088(6) -0.0060(6)
C18 0.0238(6) 0.0234(6) 0.0157(6) -0.0013(5) -0.0061(5) -0.0070(5)
C19 0.0320(7) 0.0244(7) 0.0183(6) 0.0004(5) -0.0084(6) -0.0091(6)
C20 0.0357(8) 0.0327(7) 0.0170(6) 0.0024(5) -0.0057(6) -0.0148(6)
C21 0.0271(7) 0.0351(8) 0.0185(6) -0.0036(5) -0.0028(5) -0.0091(6)
C22 0.0252(6) 0.0256(7) 0.0219(7) -0.0029(5) -0.0053(5) -0.0051(5)
C23 0.0246(6) 0.0226(6) 0.0189(6) -0.0005(5) -0.0070(5) -0.0071(5)
C24 0.0539(10) 0.0230(7) 0.0213(7) 0.0034(5) -0.0092(7) -0.0092(7)
C25 0.0728(14) 0.0307(9) 0.0542(12) 0.0053(8) -0.0334(11) 0.0009(9)
C26 0.0846(15) 0.0330(9) 0.0369(10) 0.0058(7) -0.0121(10) -0.0283(10)
C27 0.0284(7) 0.0208(6) 0.0209(6) 0.0004(5) -0.0046(5) -0.0060(5)
C28 0.0445(9) 0.0258(7) 0.0285(8) -0.0007(6) -0.0053(7) -0.0143(6)
C29 0.0346(8) 0.0317(8) 0.0302(8) 0.0098(6) -0.0112(6) -0.0078(6)
C30 0.0205(6) 0.0258(7) 0.0274(7) 0.0007(5) -0.0077(5) -0.0027(5)
C31 0.0178(6) 0.0239(6) 0.0282(7) 0.0024(5) -0.0064(5) -0.0027(5)
C32 0.0372(8) 0.0342(8) 0.0279(8) 0.0041(6) -0.0083(6) -0.0152(7)
C33 0.0454(10) 0.0497(10) 0.0319(9) -0.0076(7) -0.0073(7) -0.0177(8)
C34 0.0321(8) 0.0341(8) 0.0559(11) -0.0150(8) -0.0084(8) -0.0081(7)
C35 0.0264(7) 0.0231(7) 0.0627(12) 0.0045(7) -0.0105(8) -0.0052(6)
C36 0.0228(7) 0.0277(7) 0.0371(8) 0.0078(6) -0.0077(6) -0.0041(6)
C37 0.0230(6) 0.0247(6) 0.0286(7) -0.0015(5) -0.0048(6) -0.0077(5)
C38 0.0218(7) 0.0364(8) 0.0303(8) -0.0038(6) -0.0051(6) -0.0062(6)
C1_1 0.0332(19) 0.083(3) 0.049(2) 0.005(2) -0.0155(17) -0.022(2)
C2_1 0.074(5) 0.098(6) 0.059(3) -0.017(3) 0.014(3) -0.047(4)
C3_1 0.084(4) 0.139(6) 0.064(3) -0.028(4) -0.012(3) -0.049(4)
C4_1 0.087(8) 0.123(7) 0.159(10) -0.002(7) -0.058(9) -0.031(6)
C5_1 0.061(4) 0.079(4) 0.138(7) -0.006(4) -0.018(4) -0.009(3)
C6_1 0.071(7) 0.074(5) 0.197(10) 0.036(6) -0.045(8) -0.009(4)
C7_1 0.056(4) 0.078(4) 0.088(5) 0.008(4) -0.024(4) -0.026(3)

loop_
_atom_type_symbol
_atom_type_description
_atom_type_scat_dispersion_real
_atom_type_scat_dispersion_imag
_atom_type_scat_source
C C 0.0181 0.0091 'International Tables Vol C Tables 4.2.6.8 and 6.1.1.4'
H H 0.0000 0.0000 'International Tables Vol C Tables 4.2.6.8 and 6.1.1.4'
Ga Ga -1.2846 0.7763 'International Tables Vol C Tables 4.2.6.8 and 6.1.1.4'
N N 0.0311 0.0180 'International Tables Vol C Tables 4.2.6.8 and 6.1.1.4'
O O 0.0492 0.0322 'International Tables Vol C Tables 4.2.6.8 and 6.1.1.4'
Zn Zn -1.5491 0.6778 'International Tables Vol C Tables 4.2.6.8 and 6.1.1.4'

loop_
_geom_angle_atom_site_label_1
_geom_angle_atom_site_label_2
_geom_angle_atom_site_label_3
_geom_angle
_geom_angle_site_symmetry_1
_geom_angle_site_symmetry_3
_geom_angle_publ_flag
C37 Ga1 N2 108.30(6) . . ?
C37 Ga1 N1 108.14(5) . . ?
N2 Ga1 N1 91.79(4) . . ?
C37 Ga1 Zn1 125.35(4) . . ?
N2 Ga1 Zn1 109.85(3) . . ?
N1 Ga1 Zn1 108.22(3) . . ?
O1 Zn1 O1 79.13(4) . 2_666 ?
O1 Zn1 Ga1 142.00(3) . . ?
O1 Zn1 Ga1 138.84(3) 2_666 . ?
O1 Zn1 Zn1 39.66(3) . 2_666 ?
O1 Zn1 Zn1 39.47(3) 2_666 2_666 ?
Ga1 Zn1 Zn1 177.862(11) . 2_666 ?
C30 O1 Zn1 127.60(9) . . ?
C30 O1 Zn1 128.40(9) . 2_666 ?
Zn1 O1 Zn1 100.87(4) . 2_666 ?
C1 N1 C6 118.98(11) . . ?
C1 N1 Ga1 118.11(9) . . ?
C6 N1 Ga1 121.62(8) . . ?
C3 N2 C18 119.03(11) . . ?
C3 N2 Ga1 118.02(9) . . ?
C18 N2 Ga1 122.57(9) . . ?
N1 C1 C2 123.35(12) . . ?
N1 C1 C4 120.37(12) . . ?
C2 C1 C4 116.28(12) . . ?
C3 C2 C1 127.50(13) . . ?
C3 C2 H2 116.2 . . ?
C1 C2 H2 116.2 . . ?
N2 C3 C2 123.43(12) . . ?
N2 C3 C5 119.87(13) . . ?
C2 C3 C5 116.69(13) . . ?
C1 C4 H4A 109.5 . . ?
C1 C4 H4B 109.5 . . ?
H4A C4 H4B 109.5 . . ?
C1 C4 H4C 109.5 . . ?
H4A C4 H4C 109.5 . . ?
H4B C4 H4C 109.5 . . ?
C3 C5 H5A 109.5 . . ?
C3 C5 H5B 109.5 . . ?
H5A C5 H5B 109.5 . . ?
C3 C5 H5C 109.5 . . ?
H5A C5 H5C 109.5 . . ?
H5B C5 H5C 109.5 . . ?
C7 C6 C11 121.02(12) . . ?
C7 C6 N1 119.23(12) . . ?
C11 C6 N1 119.75(12) . . ?
C8 C7 C6 118.32(13) . . ?
C8 C7 C12 120.09(13) . . ?
C6 C7 C12 121.58(12) . . ?
C9 C8 C7 121.39(14) . . ?
C9 C8 H8 119.3 . . ?
C7 C8 H8 119.3 . . ?
C8 C9 C10 119.60(13) . . ?
C8 C9 H9 120.2 . . ?
C10 C9 H9 120.2 . . ?
C9 C10 C11 121.35(13) . . ?
C9 C10 H10 119.3 . . ?
C11 C10 H10 119.3 . . ?
C10 C11 C6 118.29(13) . . ?
C10 C11 C15 119.20(13) . . ?
C6 C11 C15 122.47(12) . . ?
C7 C12 C14 112.16(13) . . ?
C7 C12 C13 111.59(13) . . ?
C14 C12 C13 110.91(14) . . ?
C7 C12 H12 107.3 . . ?
C14 C12 H12 107.3 . . ?
C13 C12 H12 107.3 . . ?
C12 C13 H13A 109.5 . . ?
C12 C13 H13B 109.5 . . ?
H13A C13 H13B 109.5 . . ?
C12 C13 H13C 109.5 . . ?
H13A C13 H13C 109.5 . . ?
H13B C13 H13C 109.5 . . ?
C12 C14 H14A 109.5 . . ?
C12 C14 H14B 109.5 . . ?
H14A C14 H14B 109.5 . . ?
C12 C14 H14C 109.5 . . ?
H14A C14 H14C 109.5 . . ?
H14B C14 H14C 109.5 . . ?
C11 C15 C17 109.58(12) . . ?
C11 C15 C16 112.40(12) . . ?
C17 C15 C16 110.82(12) . . ?
C11 C15 H15 108.0 . . ?
C17 C15 H15 108.0 . . ?
C16 C15 H15 108.0 . . ?
C15 C16 H16A 109.5 . . ?
C15 C16 H16B 109.5 . . ?
H16A C16 H16B 109.5 . . ?
C15 C16 H16C 109.5 . . ?
H16A C16 H16C 109.5 . . ?
H16B C16 H16C 109.5 . . ?
C15 C17 H17A 109.5 . . ?
C15 C17 H17B 109.5 . . ?
H17A C17 H17B 109.5 . . ?
C15 C17 H17C 109.5 . . ?
H17A C17 H17C 109.5 . . ?
H17B C17 H17C 109.5 . . ?
C19 C18 C23 120.79(13) . . ?
C19 C18 N2 118.86(12) . . ?
C23 C18 N2 120.34(12) . . ?
C20 C19 C18 118.50(13) . . ?
C20 C19 C24 119.62(13) . . ?
C18 C19 C24 121.88(13) . . ?
C21 C20 C19 121.36(14) . . ?
C21 C20 H20 119.3 . . ?
C19 C20 H20 119.3 . . ?
C20 C21 C22 119.52(13) . . ?
C20 C21 H21 120.2 . . ?
C22 C21 H21 120.2 . . ?
C21 C22 C23 121.40(14) . . ?
C21 C22 H22 119.3 . . ?
C23 C22 H22 119.3 . . ?
C22 C23 C18 118.41(13) . . ?
C22 C23 C27 119.38(12) . . ?
C18 C23 C27 122.20(12) . . ?
C19 C24 C26 111.73(16) . . ?
C19 C24 C25 111.17(14) . . ?
C26 C24 C25 110.60(16) . . ?
C19 C24 H24 107.7 . . ?
C26 C24 H24 107.7 . . ?
C25 C24 H24 107.7 . . ?
C24 C25 H25A 109.5 . . ?
C24 C25 H25B 109.5 . . ?
H25A C25 H25B 109.5 . . ?
C24 C25 H25C 109.5 . . ?
H25A C25 H25C 109.5 . . ?
H25B C25 H25C 109.5 . . ?
C24 C26 H26A 109.5 . . ?
C24 C26 H26B 109.5 . . ?
H26A C26 H26B 109.5 . . ?
C24 C26 H26C 109.5 . . ?
H26A C26 H26C 109.5 . . ?
H26B C26 H26C 109.5 . . ?
C23 C27 C28 112.11(12) . . ?
C23 C27 C29 110.12(12) . . ?
C28 C27 C29 110.77(12) . . ?
C23 C27 H27 107.9 . . ?
C28 C27 H27 107.9 . . ?
C29 C27 H27 107.9 . . ?
C27 C28 H28A 109.5 . . ?
C27 C28 H28B 109.5 . . ?
H28A C28 H28B 109.5 . . ?
C27 C28 H28C 109.5 . . ?
H28A C28 H28C 109.5 . . ?
H28B C28 H28C 109.5 . . ?
C27 C29 H29A 109.5 . . ?
C27 C29 H29B 109.5 . . ?
H29A C29 H29B 109.5 . . ?
C27 C29 H29C 109.5 . . ?
H29A C29 H29C 109.5 . . ?
H29B C29 H29C 109.5 . . ?
O1 C30 C31 111.32(11) . . ?
O1 C30 H30A 109.4 . . ?
C31 C30 H30A 109.4 . . ?
O1 C30 H30B 109.4 . . ?
C31 C30 H30B 109.4 . . ?
H30A C30 H30B 108.0 . . ?
C32 C31 C36 118.54(14) . . ?
C32 C31 C30 120.29(13) . . ?
C36 C31 C30 121.15(14) . . ?
C31 C32 C33 120.84(16) . . ?
C31 C32 H32 119.6 . . ?
C33 C32 H32 119.6 . . ?
C34 C33 C32 119.92(17) . . ?
C34 C33 H33 120.0 . . ?
C32 C33 H33 120.0 . . ?
C35 C34 C33 119.83(16) . . ?
C35 C34 H34 120.1 . . ?
C33 C34 H34 120.1 . . ?
C34 C35 C36 120.38(16) . . ?
C34 C35 H35 119.8 . . ?
C36 C35 H35 119.8 . . ?
C35 C36 C31 120.50(16) . . ?
C35 C36 H36 119.8 . . ?
C31 C36 H36 119.8 . . ?
C38 C37 Ga1 115.31(10) . . ?
C38 C37 H37A 108.4 . . ?
Ga1 C37 H37A 108.4 . . ?
C38 C37 H37B 108.4 . . ?
Ga1 C37 H37B 108.4 . . ?
H37A C37 H37B 107.5 . . ?
C37 C38 H38A 109.5 . . ?
C37 C38 H38B 109.5 . . ?
H38A C38 H38B 109.5 . . ?
C37 C38 H38C 109.5 . . ?
H38A C38 H38C 109.5 . . ?
H38B C38 H38C 109.5 . . ?
C2_1 C1_1 C6_1 118.0(7) . . ?
C2_1 C1_1 C7_1 132.6(7) . . ?
C6_1 C1_1 C7_1 109.3(6) . . ?
C1_1 C2_1 C3_1 121.7(7) . . ?
C1_1 C2_1 H2_1 119.2 . . ?
C3_1 C2_1 H2_1 119.2 . . ?
C4_1 C3_1 C2_1 116.8(7) . . ?
C4_1 C3_1 H3_1 121.6 . . ?
C2_1 C3_1 H3_1 121.6 . . ?
C5_1 C4_1 C3_1 121.7(8) . . ?
C5_1 C4_1 H4_1 119.2 . . ?
C3_1 C4_1 H4_1 119.2 . . ?
C4_1 C5_1 C6_1 122.8(8) . . ?
C4_1 C5_1 H5_1 118.6 . . ?
C6_1 C5_1 H5_1 118.6 . . ?
C5_1 C6_1 C1_1 118.3(8) . . ?
C5_1 C6_1 H6_1 120.8 . . ?
C1_1 C6_1 H6_1 120.8 . . ?
C1_1 C7_1 H7A_1 109.5 . . ?
C1_1 C7_1 H7B_1 109.5 . . ?
H7A_1 C7_1 H7B_1 109.5 . . ?
C1_1 C7_1 H7C_1 109.5 . . ?
H7A_1 C7_1 H7C_1 109.5 . . ?
H7B_1 C7_1 H7C_1 109.5 . . ?

loop_
_geom_bond_atom_site_label_1
_geom_bond_atom_site_label_2
_geom_bond_distance
_geom_bond_site_symmetry_2
_geom_bond_publ_flag
Ga1 C37 1.9987(14) . ?
Ga1 N2 2.0132(11) . ?
Ga1 N1 2.0178(11) . ?
Ga1 Zn1 2.4194(3) . ?
Zn1 O1 1.9662(9) . ?
Zn1 O1 1.9744(10) 2_666 ?
Zn1 Zn1 3.0378(4) 2_666 ?
O1 C30 1.4176(16) . ?
N1 C1 1.3275(18) . ?
N1 C6 1.4452(16) . ?
N2 C3 1.3266(18) . ?
N2 C18 1.4374(17) . ?
C1 C2 1.4100(19) . ?
C1 C4 1.5109(18) . ?
C2 C3 1.401(2) . ?
C2 H2 0.9500 . ?
C3 C5 1.5151(18) . ?
C4 H4A 0.9800 . ?
C4 H4B 0.9800 . ?
C4 H4C 0.9800 . ?
C5 H5A 0.9800 . ?
C5 H5B 0.9800 . ?
C5 H5C 0.9800 . ?
C6 C7 1.4057(19) . ?
C6 C11 1.4078(19) . ?
C7 C8 1.3983(19) . ?
C7 C12 1.519(2) . ?
C8 C9 1.383(2) . ?
C8 H8 0.9500 . ?
C9 C10 1.384(2) . ?
C9 H9 0.9500 . ?
C10 C11 1.3984(19) . ?
C10 H10 0.9500 . ?
C11 C15 1.5178(19) . ?
C12 C14 1.528(2) . ?
C12 C13 1.529(2) . ?
C12 H12 1.0000 . ?
C13 H13A 0.9800 . ?
C13 H13B 0.9800 . ?
C13 H13C 0.9800 . ?
C14 H14A 0.9800 . ?
C14 H14B 0.9800 . ?
C14 H14C 0.9800 . ?
C15 C17 1.5364(19) . ?
C15 C16 1.539(2) . ?
C15 H15 1.0000 . ?
C16 H16A 0.9800 . ?
C16 H16B 0.9800 . ?
C16 H16C 0.9800 . ?
C17 H17A 0.9800 . ?
C17 H17B 0.9800 . ?
C17 H17C 0.9800 . ?
C18 C19 1.406(2) . ?
C18 C23 1.4104(19) . ?
C19 C20 1.396(2) . ?
C19 C24 1.520(2) . ?
C20 C21 1.384(2) . ?
C20 H20 0.9500 . ?
C21 C22 1.387(2) . ?
C21 H21 0.9500 . ?
C22 C23 1.393(2) . ?
C22 H22 0.9500 . ?
C23 C27 1.519(2) . ?
C24 C26 1.526(3) . ?
C24 C25 1.532(3) . ?
C24 H24 1.0000 . ?
C25 H25A 0.9800 . ?
C25 H25B 0.9800 . ?
C25 H25C 0.9800 . ?
C26 H26A 0.9800 . ?
C26 H26B 0.9800 . ?
C26 H26C 0.9800 . ?
C27 C28 1.535(2) . ?
C27 C29 1.535(2) . ?
C27 H27 1.0000 . ?
C28 H28A 0.9800 . ?
C28 H28B 0.9800 . ?
C28 H28C 0.9800 . ?
C29 H29A 0.9800 . ?
C29 H29B 0.9800 . ?
C29 H29C 0.9800 . ?
C30 C31 1.511(2) . ?
C30 H30A 0.9900 . ?
C30 H30B 0.9900 . ?
C31 C32 1.389(2) . ?
C31 C36 1.393(2) . ?
C32 C33 1.393(2) . ?
C32 H32 0.9500 . ?
C33 C34 1.384(3) . ?
C33 H33 0.9500 . ?
C34 C35 1.376(3) . ?
C34 H34 0.9500 . ?
C35 C36 1.392(2) . ?
C35 H35 0.9500 . ?
C36 H36 0.9500 . ?
C37 C38 1.526(2) . ?
C37 H37A 0.9900 . ?
C37 H37B 0.9900 . ?
C38 H38A 0.9800 . ?
C38 H38B 0.9800 . ?
C38 H38C 0.9800 . ?
C1_1 C2_1 1.391(8) . ?
C1_1 C6_1 1.417(9) . ?
C1_1 C7_1 1.466(10) . ?
C2_1 C3_1 1.411(10) . ?
C2_1 H2_1 0.9500 . ?
C3_1 C4_1 1.399(10) . ?
C3_1 H3_1 0.9500 . ?
C4_1 C5_1 1.310(10) . ?
C4_1 H4_1 0.9500 . ?
C5_1 C6_1 1.380(10) . ?
C5_1 H5_1 0.9500 . ?
C6_1 H6_1 0.9500 . ?
C7_1 H7A_1 0.9800 . ?
C7_1 H7B_1 0.9800 . ?
C7_1 H7C_1 0.9800 . ?
